data_7705742
loop_
_publ_author_name
'Beer, Henrik'
'Bl\"asing, Kevin'
'Bresien, Jonas'
'Chojetzki, Lukas'
'Schulz, Axel'
'Stoer, Philip'
'Villinger, Alexander'

_publ_section_title
;
 Trapping of Br\/onsted acids with a phosphorus-centered biradicaloid -
 synthesis of hydrogen pseudohalide addition products.
;
_journal_issue 39
_journal_name_full 'Dalton transactions (Cambridge, England : 2003)'
_journal_page_first 13655
_journal_page_last 13662
_journal_paper_doi 10.1039/d0dt03251d
_journal_volume 49
_journal_year 2020
_chemical_formula_moiety 'C49 H51 N3 P2'
_chemical_formula_sum 'C49 H51 N3 P2'
_chemical_formula_weight 743.86
_space_group_crystal_system monoclinic
_space_group_IT_number 14
_space_group_name_Hall '-P 2yn'
_space_group_name_H-M_alt 'P 1 21/n 1'
_atom_sites_solution_hydrogens mixed
_audit_creation_method SHELXL-2014/7
_audit_update_record
;
2020-07-06 deposited with the CCDC.	2020-09-28 downloaded from the CCDC.
;
_cell_angle_alpha 90
_cell_angle_beta 105.289(2)
_cell_angle_gamma 90
_cell_formula_units_Z 4
_cell_length_a 12.7266(6)
_cell_length_b 20.7130(10)
_cell_length_c 16.2878(8)
_cell_measurement_reflns_used 9929
_cell_measurement_temperature 173(2)
_cell_measurement_theta_max 25.87
_cell_measurement_theta_min 2.36
_cell_volume 4141.6(3)
_computing_cell_refinement 'Bruker Apex V7.51A'
_computing_data_collection 'Bruker Apex V7.51A'
_computing_data_reduction 'Bruker SAINT'
_computing_molecular_graphics 'ORTEP-3v2.01 (Farrugia, 1997)'
_computing_publication_material 'SHELXL-2014/7 (Sheldrick, 2014)'
_computing_structure_refinement 'SHELXL-2014/7 (Sheldrick, 2014)'
_computing_structure_solution 'Bruker SHELXTL'
_diffrn_ambient_temperature 173(2)
_diffrn_measured_fraction_theta_full 0.999
_diffrn_measured_fraction_theta_max 0.999
_diffrn_measurement_device_type 'Bruker D8 QUEST diffractometer'
_diffrn_measurement_method 'phi and omega scans'
_diffrn_radiation_type MoK\a
_diffrn_radiation_wavelength 0.71073
_diffrn_reflns_av_R_equivalents 0.0927
_diffrn_reflns_av_unetI/netI 0.0379
_diffrn_reflns_Laue_measured_fraction_full 0.999
_diffrn_reflns_Laue_measured_fraction_max 0.999
_diffrn_reflns_limit_h_max 15
_diffrn_reflns_limit_h_min -15
_diffrn_reflns_limit_k_max 25
_diffrn_reflns_limit_k_min -25
_diffrn_reflns_limit_l_max 20
_diffrn_reflns_limit_l_min -20
_diffrn_reflns_number 111194
_diffrn_reflns_point_group_measured_fraction_full 0.999
_diffrn_reflns_point_group_measured_fraction_max 0.999
_diffrn_reflns_theta_full 25.242
_diffrn_reflns_theta_max 25.999
_diffrn_reflns_theta_min 2.355
_diffrn_source 'microfocus sealed tube'
_exptl_absorpt_coefficient_mu 0.142
_exptl_absorpt_correction_T_max 0.7456
_exptl_absorpt_correction_T_min 0.6842
_exptl_absorpt_correction_type multi-scan
_exptl_absorpt_process_details '(SADABS; Sheldrick, 2014)'
_exptl_crystal_colour colourless
_exptl_crystal_density_diffrn 1.193
_exptl_crystal_description block
_exptl_crystal_F_000 1584
_exptl_crystal_size_max 0.160
_exptl_crystal_size_mid 0.150
_exptl_crystal_size_min 0.110
_refine_diff_density_max 0.220
_refine_diff_density_min -0.226
_refine_diff_density_rms 0.048
_refine_ls_extinction_method none
_refine_ls_goodness_of_fit_ref 1.129
_refine_ls_hydrogen_treatment mixed
_refine_ls_matrix_type full
_refine_ls_number_parameters 545
_refine_ls_number_reflns 8138
_refine_ls_number_restraints 21
_refine_ls_restrained_S_all 1.131
_refine_ls_R_factor_all 0.0979
_refine_ls_R_factor_gt 0.0667
_refine_ls_shift/su_max 0.001
_refine_ls_shift/su_mean 0.000
_refine_ls_structure_factor_coef Fsqd
_refine_ls_weighting_details 'w=1/[\s^2^(Fo^2^)+(0.0279P)^2^+5.1797P] where P=(Fo^2^+2Fc^2^)/3'
_refine_ls_weighting_scheme calc
_refine_ls_wR_factor_gt 0.1356
_refine_ls_wR_factor_ref 0.1483
_reflns_Friedel_coverage 0.000
_reflns_number_gt 5894
_reflns_number_total 8138
_reflns_threshold_expression 'I > 2\s(I)'
_cod_data_source_file d0dt03251d2.cif
_cod_data_source_block is_kbhm02c
_cod_original_sg_symbol_H-M 'P 21/n'
_cod_database_code 7705742
_shelx_shelxl_version_number 2014/7
_shelx_space_group_comment
;
The symmetry employed for this shelxl refinement is uniquely defined
by the following loop, which should always be used as a source of
symmetry information in preference to the above space-group names.
They are only intended as comments.
;
_shelx_estimated_absorpt_t_min 0.978
_shelx_estimated_absorpt_t_max 0.985

loop_
_space_group_symop_operation_xyz
'x, y, z'
'-x+1/2, y+1/2, -z+1/2'
'-x, -y, -z'
'x-1/2, -y-1/2, z-1/2'

loop_
_atom_site_label
_atom_site_type_symbol
_atom_site_fract_x
_atom_site_fract_y
_atom_site_fract_z
_atom_site_U_iso_or_equiv
_atom_site_adp_type
_atom_site_occupancy
_atom_site_site_symmetry_order
_atom_site_calc_flag
_atom_site_refinement_flags_posn
_atom_site_refinement_flags_adp
_atom_site_refinement_flags_occupancy
_atom_site_disorder_assembly
_atom_site_disorder_group
N1 N 0.48965(18) 0.69065(10) 0.72667(15) 0.0344(5) Uani 1 1 d . . . . .
N2 N 0.55370(18) 0.75346(10) 0.63904(15) 0.0345(5) Uani 1 1 d . . . . .
P1A P 0.42740(9) 0.74938(6) 0.65799(10) 0.0307(4) Uani 0.686(3) 1 d D . P A 1
P2A P 0.60864(11) 0.68341(5) 0.68857(9) 0.0305(4) Uani 0.686(3) 1 d D . P A 1
C49A C 0.3601(3) 0.6927(2) 0.5712(3) 0.0394(10) Uani 0.686(3) 1 d D . P A 1
N3A N 0.3141(5) 0.6617(4) 0.5155(4) 0.0590(18) Uani 0.686(3) 1 d D . P A 1
P1B P 0.5492(3) 0.67404(11) 0.6421(2) 0.0323(8) Uani 0.314(3) 1 d D U P A 2
P2B P 0.4666(3) 0.77007(12) 0.7093(2) 0.0413(9) Uani 0.314(3) 1 d D . P A 2
C49B C 0.4264(7) 0.6684(5) 0.5501(5) 0.049(2) Uani 0.314(3) 1 d D U P A 2
N3B N 0.3490(10) 0.6569(12) 0.4982(9) 0.079(5) Uani 0.314(3) 1 d D U P A 2
C1 C 0.4488(2) 0.64366(12) 0.77350(18) 0.0344(6) Uani 1 1 d . . . . .
C2 C 0.3422(2) 0.64778(13) 0.7819(2) 0.0405(7) Uani 1 1 d . . . . .
C3 C 0.3048(3) 0.59933(15) 0.8270(2) 0.0583(10) Uani 1 1 d . . . . .
H3 H 0.2321 0.6014 0.8319 0.070 Uiso 1 1 calc R U . . .
C4 C 0.3697(3) 0.54917(15) 0.8640(3) 0.0638(11) Uani 1 1 d . . . . .
H4 H 0.3417 0.5160 0.8927 0.077 Uiso 1 1 calc R U . . .
C5 C 0.4769(3) 0.54709(14) 0.8594(2) 0.0499(8) Uani 1 1 d . . . . .
H5 H 0.5231 0.5132 0.8870 0.060 Uiso 1 1 calc R U . . .
C6 C 0.5177(2) 0.59405(13) 0.81485(18) 0.0368(7) Uani 1 1 d . . . . .
C7 C 0.2691(2) 0.70375(13) 0.7474(2) 0.0433(8) Uani 1 1 d . . . . .
C8 C 0.2840(3) 0.76259(14) 0.7934(2) 0.0532(9) Uani 1 1 d . . . . .
C9 C 0.2153(3) 0.81397(15) 0.7608(3) 0.0651(11) Uani 1 1 d . . . . .
H9 H 0.2243 0.8534 0.7916 0.078 Uiso 1 1 calc R U . . .
C10 C 0.1350(3) 0.80987(17) 0.6860(3) 0.0697(12) Uani 1 1 d . . . . .
C11 C 0.1200(3) 0.75134(17) 0.6423(3) 0.0658(11) Uani 1 1 d . . . . .
H11 H 0.0653 0.7479 0.5900 0.079 Uiso 1 1 calc R U . . .
C12 C 0.1841(3) 0.69786(15) 0.6740(3) 0.0543(9) Uani 1 1 d . . . . .
C13 C 0.3735(3) 0.77068(17) 0.8747(3) 0.0692(11) Uani 1 1 d . . . . .
H13A H 0.4371 0.7907 0.8618 0.104 Uiso 1 1 calc R U . . .
H13B H 0.3939 0.7283 0.9008 0.104 Uiso 1 1 calc R U . . .
H13C H 0.3476 0.7983 0.9141 0.104 Uiso 1 1 calc R U . . .
C14 C 0.0627(4) 0.8676(2) 0.6516(4) 0.1025(18) Uani 1 1 d . . . . .
H14A H 0.0103 0.8558 0.5980 0.154 Uiso 1 1 calc R U . . .
H14B H 0.1080 0.9035 0.6416 0.154 Uiso 1 1 calc R U . . .
H14C H 0.0234 0.8808 0.6931 0.154 Uiso 1 1 calc R U . . .
C15 C 0.1558(3) 0.63382(17) 0.6281(3) 0.0734(12) Uani 1 1 d . . . . .
H15A H 0.1109 0.6082 0.6565 0.110 Uiso 1 1 calc R U . . .
H15B H 0.2229 0.6102 0.6294 0.110 Uiso 1 1 calc R U . . .
H15C H 0.1153 0.6417 0.5689 0.110 Uiso 1 1 calc R U . . .
C16 C 0.6352(2) 0.59201(12) 0.81585(18) 0.0357(6) Uani 1 1 d . . . . .
C17 C 0.6741(2) 0.54765(12) 0.76587(18) 0.0365(7) Uani 1 1 d . . . . .
C18 C 0.7839(2) 0.54753(14) 0.7681(2) 0.0422(7) Uani 1 1 d . . . . .
H18 H 0.8097 0.5176 0.7337 0.051 Uiso 1 1 calc R U . . .
C19 C 0.8566(2) 0.58987(14) 0.8192(2) 0.0436(7) Uani 1 1 d . . . . .
C20 C 0.8179(3) 0.63205(15) 0.8697(2) 0.0468(8) Uani 1 1 d . . . . .
H20 H 0.8677 0.6605 0.9061 0.056 Uiso 1 1 calc R U . . .
C21 C 0.7089(3) 0.63455(14) 0.86955(19) 0.0424(7) Uani 1 1 d . . . . .
C22 C 0.5974(3) 0.50122(15) 0.7079(2) 0.0523(9) Uani 1 1 d . . . . .
H22A H 0.5782 0.4663 0.7418 0.079 Uiso 1 1 calc R U . . .
H22B H 0.6331 0.4830 0.6666 0.079 Uiso 1 1 calc R U . . .
H22C H 0.5312 0.5242 0.6776 0.079 Uiso 1 1 calc R U . . .
C23 C 0.9759(3) 0.58963(19) 0.8200(3) 0.0658(10) Uani 1 1 d . . . . .
H23A H 0.9984 0.6335 0.8098 0.099 Uiso 1 1 calc R U . . .
H23B H 0.9867 0.5608 0.7752 0.099 Uiso 1 1 calc R U . . .
H23C H 1.0196 0.5744 0.8755 0.099 Uiso 1 1 calc R U . . .
C24 C 0.6707(3) 0.68262(17) 0.9249(2) 0.0604(10) Uani 1 1 d . . . . .
H24A H 0.7339 0.7032 0.9637 0.091 Uiso 1 1 calc R U . . .
H24B H 0.6276 0.6603 0.9580 0.091 Uiso 1 1 calc R U . . .
H24C H 0.6256 0.7156 0.8889 0.091 Uiso 1 1 calc R U . . .
C25 C 0.6020(2) 0.80005(12) 0.59739(17) 0.0293(6) Uani 1 1 d . . . . .
C26 C 0.6602(2) 0.78074(12) 0.53913(18) 0.0333(6) Uani 1 1 d . . . . .
C27 C 0.7095(3) 0.82782(14) 0.5005(2) 0.0444(8) Uani 1 1 d . . . . .
H27 H 0.7493 0.8151 0.4613 0.053 Uiso 1 1 calc R U . . .
C28 C 0.7013(3) 0.89276(14) 0.5184(2) 0.0483(8) Uani 1 1 d . . . . .
H28 H 0.7340 0.9243 0.4907 0.058 Uiso 1 1 calc R U . . .
C29 C 0.6460(3) 0.91130(13) 0.57609(19) 0.0420(7) Uani 1 1 d . . . . .
H29 H 0.6411 0.9559 0.5882 0.050 Uiso 1 1 calc R U . . .
C30 C 0.5966(2) 0.86619(12) 0.61753(17) 0.0322(6) Uani 1 1 d . . . . .
C31 C 0.6734(2) 0.71074(12) 0.52171(19) 0.0338(6) Uani 1 1 d . . . . .
C32 C 0.7622(2) 0.67622(14) 0.5724(2) 0.0428(7) Uani 1 1 d . . . . .
C33 C 0.7698(3) 0.61020(15) 0.5576(2) 0.0499(8) Uani 1 1 d . . . . .
H33 H 0.8298 0.5868 0.5917 0.060 Uiso 1 1 calc R U . . .
C34 C 0.6942(3) 0.57806(15) 0.4961(2) 0.0561(9) Uani 1 1 d . . . . .
C35 C 0.6106(3) 0.61366(15) 0.4442(2) 0.0554(9) Uani 1 1 d . . . . .
H35 H 0.5591 0.5923 0.3996 0.066 Uiso 1 1 calc R U . . .
C36 C 0.5995(3) 0.67979(14) 0.4552(2) 0.0440(7) Uani 1 1 d . . . . .
C37 C 0.8470(3) 0.70912(18) 0.6414(3) 0.0701(11) Uani 1 1 d . . . . .
H37A H 0.8183 0.7161 0.6910 0.105 Uiso 1 1 calc R U . . .
H37B H 0.8659 0.7508 0.6206 0.105 Uiso 1 1 calc R U . . .
H37C H 0.9122 0.6819 0.6578 0.105 Uiso 1 1 calc R U . . .
C38 C 0.7000(4) 0.50539(16) 0.4847(3) 0.0853(14) Uani 1 1 d . . . . .
H38A H 0.7745 0.4904 0.5102 0.128 Uiso 1 1 calc R U . . .
H38B H 0.6792 0.4949 0.4238 0.128 Uiso 1 1 calc R U . . .
H38C H 0.6501 0.4840 0.5126 0.128 Uiso 1 1 calc R U . . .
C39 C 0.5092(3) 0.71653(17) 0.3945(2) 0.0626(10) Uani 1 1 d . . . . .
H39A H 0.4623 0.7366 0.4262 0.094 Uiso 1 1 calc R U . . .
H39B H 0.4661 0.6868 0.3520 0.094 Uiso 1 1 calc R U . . .
H39C H 0.5407 0.7501 0.3658 0.094 Uiso 1 1 calc R U . . .
C40 C 0.5503(2) 0.88764(12) 0.68828(17) 0.0354(6) Uani 1 1 d . . . . .
C41 C 0.4490(3) 0.91718(13) 0.67306(19) 0.0407(7) Uani 1 1 d . . . . .
C42 C 0.4129(3) 0.93796(14) 0.7425(2) 0.0486(8) Uani 1 1 d . . . . .
H42 H 0.3437 0.9582 0.7326 0.058 Uiso 1 1 calc R U . . .
C43 C 0.4751(3) 0.92989(14) 0.8253(2) 0.0505(9) Uani 1 1 d . . . . .
C44 C 0.5760(3) 0.90089(15) 0.8388(2) 0.0502(8) Uani 1 1 d . . . . .
H44 H 0.6197 0.8957 0.8955 0.060 Uiso 1 1 calc R U . . .
C45 C 0.6151(3) 0.87929(14) 0.77222(19) 0.0425(7) Uani 1 1 d . . . . .
C46 C 0.3775(3) 0.92587(17) 0.5840(2) 0.0576(9) Uani 1 1 d . . . . .
H46A H 0.3044 0.9390 0.5864 0.086 Uiso 1 1 calc R U . . .
H46B H 0.3730 0.8850 0.5528 0.086 Uiso 1 1 calc R U . . .
H46C H 0.4086 0.9592 0.5547 0.086 Uiso 1 1 calc R U . . .
C47 C 0.4336(4) 0.95301(18) 0.8994(2) 0.0742(12) Uani 1 1 d . . . . .
H47A H 0.4718 0.9299 0.9512 0.111 Uiso 0.58(14) 1 calc R U P B 1
H47B H 0.3552 0.9446 0.8873 0.111 Uiso 0.58(14) 1 calc R U P B 1
H47C H 0.4469 0.9995 0.9075 0.111 Uiso 0.58(14) 1 calc R U P B 1
H47D H 0.3657 0.9772 0.8777 0.111 Uiso 0.42(14) 1 calc R U P B 2
H47E H 0.4882 0.9811 0.9361 0.111 Uiso 0.42(14) 1 calc R U P B 2
H47F H 0.4200 0.9157 0.9322 0.111 Uiso 0.42(14) 1 calc R U P B 2
C48 C 0.7252(3) 0.84757(18) 0.7902(2) 0.0588(9) Uani 1 1 d . . . . .
H48A H 0.7648 0.8551 0.8497 0.088 Uiso 1 1 calc R U . . .
H48B H 0.7665 0.8659 0.7528 0.088 Uiso 1 1 calc R U . . .
H48C H 0.7160 0.8010 0.7799 0.088 Uiso 1 1 calc R U . . .
H1A H 0.559(3) 0.629(2) 0.623(3) 0.047(12) Uiso 0.686(3) 1 d D . P A 1
H1B H 0.368(6) 0.782(5) 0.631(4) 0.06(3) Uiso 0.314(3) 1 d D . P A 2

loop_
_atom_site_aniso_label
_atom_site_aniso_U_11
_atom_site_aniso_U_22
_atom_site_aniso_U_33
_atom_site_aniso_U_23
_atom_site_aniso_U_13
_atom_site_aniso_U_12
N1 0.0392(13) 0.0256(12) 0.0453(14) 0.0032(10) 0.0232(11) -0.0017(10)
N2 0.0342(13) 0.0242(11) 0.0510(15) 0.0076(11) 0.0213(11) 0.0014(9)
P1A 0.0282(6) 0.0234(6) 0.0439(8) -0.0012(6) 0.0154(6) -0.0017(5)
P2A 0.0301(7) 0.0244(5) 0.0400(8) 0.0051(5) 0.0145(6) -0.0012(5)
C49A 0.033(2) 0.038(2) 0.046(3) 0.006(2) 0.007(2) 0.0007(19)
N3A 0.061(4) 0.065(3) 0.047(3) 0.001(3) 0.007(3) -0.009(3)
P1B 0.0413(18) 0.0237(12) 0.0365(17) -0.0008(11) 0.0183(15) -0.0005(11)
P2B 0.0504(18) 0.0269(14) 0.056(2) -0.0057(14) 0.0306(16) -0.0058(12)
C49B 0.058(5) 0.049(4) 0.041(4) -0.006(4) 0.016(3) -0.019(4)
N3B 0.077(8) 0.105(10) 0.050(7) -0.006(7) 0.007(6) -0.039(9)
C1 0.0457(17) 0.0219(13) 0.0425(17) -0.0059(12) 0.0240(14) -0.0087(12)
C2 0.0497(18) 0.0247(14) 0.057(2) -0.0106(13) 0.0318(15) -0.0116(13)
C3 0.067(2) 0.0343(17) 0.096(3) -0.0107(18) 0.060(2) -0.0155(16)
C4 0.089(3) 0.0324(17) 0.093(3) 0.0047(18) 0.064(2) -0.0118(18)
C5 0.069(2) 0.0282(15) 0.063(2) 0.0041(15) 0.0347(18) -0.0066(15)
C6 0.0491(17) 0.0245(14) 0.0413(17) -0.0044(12) 0.0200(14) -0.0087(12)
C7 0.0399(17) 0.0277(15) 0.075(2) -0.0096(14) 0.0372(17) -0.0077(12)
C8 0.057(2) 0.0326(16) 0.086(3) -0.0168(17) 0.047(2) -0.0125(15)
C9 0.066(2) 0.0298(17) 0.120(4) -0.016(2) 0.062(3) -0.0057(17)
C10 0.054(2) 0.0384(19) 0.131(4) 0.000(2) 0.049(3) 0.0049(17)
C11 0.049(2) 0.048(2) 0.107(3) -0.007(2) 0.034(2) 0.0010(17)
C12 0.0425(19) 0.0378(17) 0.093(3) -0.0107(18) 0.0356(19) -0.0046(14)
C13 0.087(3) 0.045(2) 0.086(3) -0.025(2) 0.042(2) -0.0179(19)
C14 0.084(3) 0.050(2) 0.186(6) 0.012(3) 0.056(4) 0.022(2)
C15 0.065(3) 0.049(2) 0.106(3) -0.028(2) 0.020(2) -0.0055(18)
C16 0.0452(17) 0.0227(13) 0.0403(16) 0.0059(12) 0.0131(13) -0.0024(12)
C17 0.0477(18) 0.0222(13) 0.0395(16) 0.0046(12) 0.0115(13) 0.0016(12)
C18 0.0504(19) 0.0298(15) 0.0479(19) 0.0068(13) 0.0155(15) 0.0087(13)
C19 0.0415(17) 0.0357(16) 0.0492(19) 0.0143(14) 0.0042(14) 0.0071(13)
C20 0.0493(19) 0.0389(17) 0.0443(18) 0.0033(14) -0.0018(15) -0.0054(14)
C21 0.055(2) 0.0318(15) 0.0397(17) -0.0013(13) 0.0107(14) -0.0016(14)
C22 0.061(2) 0.0332(16) 0.065(2) -0.0114(15) 0.0199(18) -0.0067(15)
C23 0.0401(19) 0.067(2) 0.084(3) 0.013(2) 0.0047(18) 0.0117(17)
C24 0.075(2) 0.050(2) 0.056(2) -0.0209(17) 0.0159(19) -0.0091(18)
C25 0.0321(14) 0.0235(13) 0.0339(15) 0.0027(11) 0.0114(12) -0.0022(11)
C26 0.0361(15) 0.0248(13) 0.0416(16) 0.0035(12) 0.0147(13) 0.0008(11)
C27 0.0535(19) 0.0353(16) 0.054(2) 0.0046(14) 0.0303(16) -0.0028(14)
C28 0.068(2) 0.0290(16) 0.056(2) 0.0051(14) 0.0306(17) -0.0114(15)
C29 0.062(2) 0.0232(14) 0.0415(17) 0.0001(12) 0.0149(15) -0.0054(13)
C30 0.0413(16) 0.0240(13) 0.0301(15) 0.0016(11) 0.0069(12) -0.0015(11)
C31 0.0366(15) 0.0252(13) 0.0472(17) 0.0048(12) 0.0244(13) 0.0018(11)
C32 0.0389(16) 0.0373(16) 0.059(2) 0.0099(15) 0.0250(15) 0.0064(13)
C33 0.053(2) 0.0394(17) 0.068(2) 0.0162(17) 0.0343(18) 0.0194(15)
C34 0.081(3) 0.0287(16) 0.070(2) 0.0008(16) 0.041(2) 0.0111(17)
C35 0.079(3) 0.0311(16) 0.058(2) -0.0079(15) 0.0215(19) 0.0001(16)
C36 0.0533(19) 0.0323(15) 0.0499(19) -0.0011(14) 0.0196(15) 0.0026(14)
C37 0.049(2) 0.060(2) 0.092(3) 0.015(2) 0.002(2) 0.0055(18)
C38 0.132(4) 0.0306(19) 0.106(4) 0.000(2) 0.055(3) 0.017(2)
C39 0.068(2) 0.0440(19) 0.064(2) -0.0070(17) -0.0016(19) 0.0019(17)
C40 0.0503(18) 0.0231(13) 0.0326(16) 0.0008(11) 0.0109(13) -0.0034(12)
C41 0.058(2) 0.0262(14) 0.0384(17) -0.0027(12) 0.0139(15) 0.0007(13)
C42 0.065(2) 0.0308(16) 0.054(2) -0.0038(15) 0.0220(17) 0.0043(15)
C43 0.088(3) 0.0274(15) 0.0422(19) -0.0076(14) 0.0284(18) -0.0100(16)
C44 0.074(2) 0.0394(17) 0.0337(17) -0.0038(14) 0.0085(16) -0.0128(17)
C45 0.057(2) 0.0340(15) 0.0348(17) 0.0000(13) 0.0088(14) -0.0087(14)
C46 0.062(2) 0.055(2) 0.052(2) 0.0017(17) 0.0081(17) 0.0199(17)
C47 0.128(4) 0.048(2) 0.059(2) -0.0141(18) 0.048(2) -0.005(2)
C48 0.059(2) 0.061(2) 0.047(2) 0.0028(17) -0.0027(17) -0.0028(18)

loop_
_atom_type_symbol
_atom_type_description
_atom_type_scat_dispersion_real
_atom_type_scat_dispersion_imag
_atom_type_scat_source
C C 0.0033 0.0016 'International Tables Vol C Tables 4.2.6.8 and 6.1.1.4'
H H 0.0000 0.0000 'International Tables Vol C Tables 4.2.6.8 and 6.1.1.4'
N N 0.0061 0.0033 'International Tables Vol C Tables 4.2.6.8 and 6.1.1.4'
P P 0.1023 0.0942 'International Tables Vol C Tables 4.2.6.8 and 6.1.1.4'

loop_
_geom_angle_atom_site_label_1
_geom_angle_atom_site_label_2
_geom_angle_atom_site_label_3
_geom_angle
_geom_angle_site_symmetry_1
_geom_angle_site_symmetry_3
_geom_angle_publ_flag
C1 N1 P2B 133.6(2) . . ?
C1 N1 P1A 132.2(2) . . ?
C1 N1 P1B 125.28(19) . . ?
P2B N1 P1B 98.68(16) . . ?
C1 N1 P2A 126.41(18) . . ?
P1A N1 P2A 97.01(12) . . ?
C25 N2 P1B 136.1(2) . . ?
C25 N2 P1A 131.89(18) . . ?
C25 N2 P2A 128.98(18) . . ?
P1A N2 P2A 99.12(12) . . ?
C25 N2 P2B 125.94(19) . . ?
P1B N2 P2B 97.89(15) . . ?
N1 P1A N2 81.81(11) . . ?
N1 P1A C49A 95.13(16) . . ?
N2 P1A C49A 99.18(17) . . ?
N1 P1A P2A 42.77(8) . . ?
N2 P1A P2A 40.44(8) . . ?
C49A P1A P2A 91.21(14) . . ?
N2 P2A N1 79.33(11) . . ?
N2 P2A P1A 40.44(8) . . ?
N1 P2A P1A 40.22(8) . . ?
N2 P2A H1A 104.2(16) . . ?
N1 P2A H1A 94.2(16) . . ?
P1A P2A H1A 94.0(16) . . ?
N3A C49A P1A 175.0(6) . . ?
N2 P1B N1 81.68(15) . . ?
N2 P1B C49B 93.8(4) . . ?
N1 P1B C49B 101.4(4) . . ?
N2 P1B P2B 43.59(11) . . ?
N1 P1B P2B 39.38(10) . . ?
C49B P1B P2B 92.3(4) . . ?
N1 P2B N2 79.22(15) . . ?
N1 P2B P1B 41.94(11) . . ?
N2 P2B P1B 38.52(10) . . ?
N1 P2B H1B 111(4) . . ?
N2 P2B H1B 90(4) . . ?
P1B P2B H1B 96(4) . . ?
N3B C49B P1B 170.5(15) . . ?
C2 C1 C6 119.7(2) . . ?
C2 C1 N1 120.8(3) . . ?
C6 C1 N1 119.4(2) . . ?
C3 C2 C1 118.7(3) . . ?
C3 C2 C7 119.2(3) . . ?
C1 C2 C7 122.1(2) . . ?
C4 C3 C2 121.9(3) . . ?
C4 C3 H3 119.1 . . ?
C2 C3 H3 119.1 . . ?
C3 C4 C5 119.3(3) . . ?
C3 C4 H4 120.4 . . ?
C5 C4 H4 120.4 . . ?
C4 C5 C6 120.9(3) . . ?
C4 C5 H5 119.5 . . ?
C6 C5 H5 119.5 . . ?
C5 C6 C1 119.3(3) . . ?
C5 C6 C16 119.0(3) . . ?
C1 C6 C16 121.6(2) . . ?
C12 C7 C8 119.7(3) . . ?
C12 C7 C2 121.3(3) . . ?
C8 C7 C2 118.9(3) . . ?
C9 C8 C7 118.2(4) . . ?
C9 C8 C13 120.2(3) . . ?
C7 C8 C13 121.6(3) . . ?
C10 C9 C8 122.6(3) . . ?
C10 C9 H9 118.7 . . ?
C8 C9 H9 118.7 . . ?
C9 C10 C11 118.5(4) . . ?
C9 C10 C14 121.0(4) . . ?
C11 C10 C14 120.5(4) . . ?
C12 C11 C10 121.0(4) . . ?
C12 C11 H11 119.5 . . ?
C10 C11 H11 119.5 . . ?
C7 C12 C11 119.8(3) . . ?
C7 C12 C15 122.0(3) . . ?
C11 C12 C15 118.2(4) . . ?
C8 C13 H13A 109.5 . . ?
C8 C13 H13B 109.5 . . ?
H13A C13 H13B 109.5 . . ?
C8 C13 H13C 109.5 . . ?
H13A C13 H13C 109.5 . . ?
H13B C13 H13C 109.5 . . ?
C10 C14 H14A 109.5 . . ?
C10 C14 H14B 109.5 . . ?
H14A C14 H14B 109.5 . . ?
C10 C14 H14C 109.5 . . ?
H14A C14 H14C 109.5 . . ?
H14B C14 H14C 109.5 . . ?
C12 C15 H15A 109.5 . . ?
C12 C15 H15B 109.5 . . ?
H15A C15 H15B 109.5 . . ?
C12 C15 H15C 109.5 . . ?
H15A C15 H15C 109.5 . . ?
H15B C15 H15C 109.5 . . ?
C17 C16 C21 119.4(3) . . ?
C17 C16 C6 121.3(3) . . ?
C21 C16 C6 119.3(3) . . ?
C18 C17 C16 119.6(3) . . ?
C18 C17 C22 119.7(3) . . ?
C16 C17 C22 120.7(3) . . ?
C19 C18 C17 121.6(3) . . ?
C19 C18 H18 119.2 . . ?
C17 C18 H18 119.2 . . ?
C20 C19 C18 118.2(3) . . ?
C20 C19 C23 120.9(3) . . ?
C18 C19 C23 120.9(3) . . ?
C19 C20 C21 122.5(3) . . ?
C19 C20 H20 118.7 . . ?
C21 C20 H20 118.7 . . ?
C20 C21 C16 118.6(3) . . ?
C20 C21 C24 120.3(3) . . ?
C16 C21 C24 121.1(3) . . ?
C17 C22 H22A 109.5 . . ?
C17 C22 H22B 109.5 . . ?
H22A C22 H22B 109.5 . . ?
C17 C22 H22C 109.5 . . ?
H22A C22 H22C 109.5 . . ?
H22B C22 H22C 109.5 . . ?
C19 C23 H23A 109.5 . . ?
C19 C23 H23B 109.5 . . ?
H23A C23 H23B 109.5 . . ?
C19 C23 H23C 109.5 . . ?
H23A C23 H23C 109.5 . . ?
H23B C23 H23C 109.5 . . ?
C21 C24 H24A 109.5 . . ?
C21 C24 H24B 109.5 . . ?
H24A C24 H24B 109.5 . . ?
C21 C24 H24C 109.5 . . ?
H24A C24 H24C 109.5 . . ?
H24B C24 H24C 109.5 . . ?
C26 C25 N2 120.2(2) . . ?
C26 C25 C30 119.9(2) . . ?
N2 C25 C30 119.8(2) . . ?
C27 C26 C25 119.0(2) . . ?
C27 C26 C31 120.3(2) . . ?
C25 C26 C31 120.6(2) . . ?
C28 C27 C26 121.0(3) . . ?
C28 C27 H27 119.5 . . ?
C26 C27 H27 119.5 . . ?
C29 C28 C27 119.8(3) . . ?
C29 C28 H28 120.1 . . ?
C27 C28 H28 120.1 . . ?
C28 C29 C30 121.5(3) . . ?
C28 C29 H29 119.2 . . ?
C30 C29 H29 119.2 . . ?
C29 C30 C25 118.7(3) . . ?
C29 C30 C40 119.6(2) . . ?
C25 C30 C40 121.3(2) . . ?
C36 C31 C32 119.8(3) . . ?
C36 C31 C26 120.6(3) . . ?
C32 C31 C26 119.6(3) . . ?
C33 C32 C31 118.6(3) . . ?
C33 C32 C37 120.3(3) . . ?
C31 C32 C37 121.1(3) . . ?
C34 C33 C32 122.4(3) . . ?
C34 C33 H33 118.8 . . ?
C32 C33 H33 118.8 . . ?
C33 C34 C35 117.9(3) . . ?
C33 C34 C38 121.7(4) . . ?
C35 C34 C38 120.4(4) . . ?
C34 C35 C36 122.2(3) . . ?
C34 C35 H35 118.9 . . ?
C36 C35 H35 118.9 . . ?
C31 C36 C35 118.9(3) . . ?
C31 C36 C39 121.3(3) . . ?
C35 C36 C39 119.8(3) . . ?
C32 C37 H37A 109.5 . . ?
C32 C37 H37B 109.5 . . ?
H37A C37 H37B 109.5 . . ?
C32 C37 H37C 109.5 . . ?
H37A C37 H37C 109.5 . . ?
H37B C37 H37C 109.5 . . ?
C34 C38 H38A 109.5 . . ?
C34 C38 H38B 109.5 . . ?
H38A C38 H38B 109.5 . . ?
C34 C38 H38C 109.5 . . ?
H38A C38 H38C 109.5 . . ?
H38B C38 H38C 109.5 . . ?
C36 C39 H39A 109.5 . . ?
C36 C39 H39B 109.5 . . ?
H39A C39 H39B 109.5 . . ?
C36 C39 H39C 109.5 . . ?
H39A C39 H39C 109.5 . . ?
H39B C39 H39C 109.5 . . ?
C41 C40 C45 120.4(3) . . ?
C41 C40 C30 122.0(3) . . ?
C45 C40 C30 117.6(3) . . ?
C40 C41 C42 118.7(3) . . ?
C40 C41 C46 121.4(3) . . ?
C42 C41 C46 119.9(3) . . ?
C43 C42 C41 121.8(3) . . ?
C43 C42 H42 119.1 . . ?
C41 C42 H42 119.1 . . ?
C42 C43 C44 118.5(3) . . ?
C42 C43 C47 120.5(4) . . ?
C44 C43 C47 120.9(3) . . ?
C45 C44 C43 121.9(3) . . ?
C45 C44 H44 119.1 . . ?
C43 C44 H44 119.1 . . ?
C44 C45 C40 118.8(3) . . ?
C44 C45 C48 119.9(3) . . ?
C40 C45 C48 121.3(3) . . ?
C41 C46 H46A 109.5 . . ?
C41 C46 H46B 109.5 . . ?
H46A C46 H46B 109.5 . . ?
C41 C46 H46C 109.5 . . ?
H46A C46 H46C 109.5 . . ?
H46B C46 H46C 109.5 . . ?
C43 C47 H47A 109.5 . . ?
C43 C47 H47B 109.5 . . ?
H47A C47 H47B 109.5 . . ?
C43 C47 H47C 109.5 . . ?
H47A C47 H47C 109.5 . . ?
H47B C47 H47C 109.5 . . ?
C43 C47 H47D 109.5 . . ?
C43 C47 H47E 109.5 . . ?
H47D C47 H47E 109.5 . . ?
C43 C47 H47F 109.5 . . ?
H47D C47 H47F 109.5 . . ?
H47E C47 H47F 109.5 . . ?
C45 C48 H48A 109.5 . . ?
C45 C48 H48B 109.5 . . ?
H48A C48 H48B 109.5 . . ?
C45 C48 H48C 109.5 . . ?
H48A C48 H48C 109.5 . . ?
H48B C48 H48C 109.5 . . ?

loop_
_geom_bond_atom_site_label_1
_geom_bond_atom_site_label_2
_geom_bond_distance
_geom_bond_site_symmetry_2
_geom_bond_publ_flag
N1 C1 1.417(3) . ?
N1 P2B 1.682(3) . ?
N1 P1A 1.700(2) . ?
N1 P1B 1.772(3) . ?
N1 P2A 1.788(2) . ?
N2 C25 1.410(3) . ?
N2 P1B 1.647(3) . ?
N2 P1A 1.717(2) . ?
N2 P2A 1.717(2) . ?
N2 P2B 1.824(3) . ?
P1A C49A 1.863(5) . ?
P1A P2A 2.6134(16) . ?
P2A H1A 1.56(4) . ?
C49A N3A 1.140(6) . ?
P1B C49B 1.862(8) . ?
P1B P2B 2.620(3) . ?
P2B H1B 1.56(4) . ?
C49B N3B 1.142(9) . ?
C1 C2 1.402(4) . ?
C1 C6 1.402(4) . ?
C2 C3 1.399(4) . ?
C2 C7 1.500(4) . ?
C3 C4 1.365(5) . ?
C3 H3 0.9500 . ?
C4 C5 1.386(5) . ?
C4 H4 0.9500 . ?
C5 C6 1.394(4) . ?
C5 H5 0.9500 . ?
C6 C16 1.492(4) . ?
C7 C12 1.389(5) . ?
C7 C8 1.417(4) . ?
C8 C9 1.391(5) . ?
C8 C13 1.511(5) . ?
C9 C10 1.371(6) . ?
C9 H9 0.9500 . ?
C10 C11 1.393(5) . ?
C10 C14 1.523(5) . ?
C11 C12 1.392(5) . ?
C11 H11 0.9500 . ?
C12 C15 1.519(5) . ?
C13 H13A 0.9800 . ?
C13 H13B 0.9800 . ?
C13 H13C 0.9800 . ?
C14 H14A 0.9800 . ?
C14 H14B 0.9800 . ?
C14 H14C 0.9800 . ?
C15 H15A 0.9800 . ?
C15 H15B 0.9800 . ?
C15 H15C 0.9800 . ?
C16 C17 1.402(4) . ?
C16 C21 1.410(4) . ?
C17 C18 1.387(4) . ?
C17 C22 1.511(4) . ?
C18 C19 1.383(4) . ?
C18 H18 0.9500 . ?
C19 C20 1.377(4) . ?
C19 C23 1.514(4) . ?
C20 C21 1.387(4) . ?
C20 H20 0.9500 . ?
C21 C24 1.507(4) . ?
C22 H22A 0.9800 . ?
C22 H22B 0.9800 . ?
C22 H22C 0.9800 . ?
C23 H23A 0.9800 . ?
C23 H23B 0.9800 . ?
C23 H23C 0.9800 . ?
C24 H24A 0.9800 . ?
C24 H24B 0.9800 . ?
C24 H24C 0.9800 . ?
C25 C26 1.407(4) . ?
C25 C30 1.415(4) . ?
C26 C27 1.396(4) . ?
C26 C31 1.496(4) . ?
C27 C28 1.386(4) . ?
C27 H27 0.9500 . ?
C28 C29 1.369(4) . ?
C28 H28 0.9500 . ?
C29 C30 1.395(4) . ?
C29 H29 0.9500 . ?
C30 C40 1.493(4) . ?
C31 C36 1.390(4) . ?
C31 C32 1.406(4) . ?
C32 C33 1.396(4) . ?
C32 C37 1.501(5) . ?
C33 C34 1.366(5) . ?
C33 H33 0.9500 . ?
C34 C35 1.384(5) . ?
C34 C38 1.521(4) . ?
C35 C36 1.393(4) . ?
C35 H35 0.9500 . ?
C36 C39 1.509(4) . ?
C37 H37A 0.9800 . ?
C37 H37B 0.9800 . ?
C37 H37C 0.9800 . ?
C38 H38A 0.9800 . ?
C38 H38B 0.9800 . ?
C38 H38C 0.9800 . ?
C39 H39A 0.9800 . ?
C39 H39B 0.9800 . ?
C39 H39C 0.9800 . ?
C40 C41 1.389(4) . ?
C40 C45 1.409(4) . ?
C41 C42 1.397(4) . ?
C41 C46 1.507(4) . ?
C42 C43 1.381(5) . ?
C42 H42 0.9500 . ?
C43 C44 1.382(5) . ?
C43 C47 1.517(4) . ?
C44 C45 1.381(4) . ?
C44 H44 0.9500 . ?
C45 C48 1.504(5) . ?
C46 H46A 0.9800 . ?
C46 H46B 0.9800 . ?
C46 H46C 0.9800 . ?
C47 H47A 0.9800 . ?
C47 H47B 0.9800 . ?
C47 H47C 0.9800 . ?
C47 H47D 0.9800 . ?
C47 H47E 0.9800 . ?
C47 H47F 0.9800 . ?
C48 H48A 0.9800 . ?
C48 H48B 0.9800 . ?
C48 H48C 0.9800 . ?

loop_
_geom_torsion_atom_site_label_1
_geom_torsion_atom_site_label_2
_geom_torsion_atom_site_label_3
_geom_torsion_atom_site_label_4
_geom_torsion
_geom_torsion_site_symmetry_1
_geom_torsion_site_symmetry_2
_geom_torsion_site_symmetry_3
_geom_torsion_site_symmetry_4
_geom_torsion_publ_flag
C1 N1 P1A N2 -169.1(3) . . . . ?
P2A N1 P1A N2 -12.34(12) . . . . ?
C1 N1 P1A C49A -70.6(3) . . . . ?
P2A N1 P1A C49A 86.22(17) . . . . ?
C1 N1 P1A P2A -156.8(3) . . . . ?
C25 N2 P1A N1 -165.8(3) . . . . ?
P2A N2 P1A N1 12.93(13) . . . . ?
C25 N2 P1A C49A 100.3(3) . . . . ?
P2A N2 P1A C49A -80.99(18) . . . . ?
C25 N2 P1A P2A -178.7(3) . . . . ?
C25 N2 P2A N1 166.4(3) . . . . ?
P1A N2 P2A N1 -12.38(13) . . . . ?
C25 N2 P2A P1A 178.8(3) . . . . ?
C1 N1 P2A N2 171.2(3) . . . . ?
P1A N1 P2A N2 12.43(13) . . . . ?
C1 N1 P2A P1A 158.8(3) . . . . ?
C25 N2 P1B N1 170.1(3) . . . . ?
P2B N2 P1B N1 -11.67(19) . . . . ?
C25 N2 P1B C49B -88.9(5) . . . . ?
P2B N2 P1B C49B 89.3(4) . . . . ?
C25 N2 P1B P2B -178.3(4) . . . . ?
C1 N1 P1B N2 177.0(3) . . . . ?
P2B N1 P1B N2 12.7(2) . . . . ?
C1 N1 P1B C49B 84.8(4) . . . . ?
P2B N1 P1B C49B -79.5(4) . . . . ?
C1 N1 P1B P2B 164.3(3) . . . . ?
C1 N1 P2B N2 -173.8(3) . . . . ?
P1B N1 P2B N2 -11.54(18) . . . . ?
C1 N1 P2B P1B -162.2(4) . . . . ?
C25 N2 P2B N1 -169.1(2) . . . . ?
P1B N2 P2B N1 12.4(2) . . . . ?
C25 N2 P2B P1B 178.5(3) . . . . ?
P2B N1 C1 C2 32.0(5) . . . . ?
P1A N1 C1 C2 -13.3(4) . . . . ?
P1B N1 C1 C2 -126.3(3) . . . . ?
P2A N1 C1 C2 -164.3(2) . . . . ?
P2B N1 C1 C6 -145.2(3) . . . . ?
P1A N1 C1 C6 169.4(2) . . . . ?
P1B N1 C1 C6 56.4(4) . . . . ?
P2A N1 C1 C6 18.5(4) . . . . ?
C6 C1 C2 C3 -4.3(4) . . . . ?
N1 C1 C2 C3 178.4(3) . . . . ?
C6 C1 C2 C7 173.1(3) . . . . ?
N1 C1 C2 C7 -4.2(4) . . . . ?
C1 C2 C3 C4 1.3(5) . . . . ?
C7 C2 C3 C4 -176.2(3) . . . . ?
C2 C3 C4 C5 2.1(6) . . . . ?
C3 C4 C5 C6 -2.5(5) . . . . ?
C4 C5 C6 C1 -0.6(5) . . . . ?
C4 C5 C6 C16 176.5(3) . . . . ?
C2 C1 C6 C5 4.0(4) . . . . ?
N1 C1 C6 C5 -178.7(3) . . . . ?
C2 C1 C6 C16 -173.0(3) . . . . ?
N1 C1 C6 C16 4.3(4) . . . . ?
C3 C2 C7 C12 -77.5(4) . . . . ?
C1 C2 C7 C12 105.1(3) . . . . ?
C3 C2 C7 C8 99.1(3) . . . . ?
C1 C2 C7 C8 -78.3(4) . . . . ?
C12 C7 C8 C9 -3.0(4) . . . . ?
C2 C7 C8 C9 -179.6(3) . . . . ?
C12 C7 C8 C13 178.4(3) . . . . ?
C2 C7 C8 C13 1.7(4) . . . . ?
C7 C8 C9 C10 -0.7(5) . . . . ?
C13 C8 C9 C10 178.0(3) . . . . ?
C8 C9 C10 C11 1.8(5) . . . . ?
C8 C9 C10 C14 -178.8(3) . . . . ?
C9 C10 C11 C12 0.7(5) . . . . ?
C14 C10 C11 C12 -178.7(4) . . . . ?
C8 C7 C12 C11 5.4(5) . . . . ?
C2 C7 C12 C11 -178.0(3) . . . . ?
C8 C7 C12 C15 -172.6(3) . . . . ?
C2 C7 C12 C15 4.1(5) . . . . ?
C10 C11 C12 C7 -4.3(5) . . . . ?
C10 C11 C12 C15 173.7(3) . . . . ?
C5 C6 C16 C17 76.9(4) . . . . ?
C1 C6 C16 C17 -106.1(3) . . . . ?
C5 C6 C16 C21 -101.6(3) . . . . ?
C1 C6 C16 C21 75.4(4) . . . . ?
C21 C16 C17 C18 -1.9(4) . . . . ?
C6 C16 C17 C18 179.6(3) . . . . ?
C21 C16 C17 C22 179.8(3) . . . . ?
C6 C16 C17 C22 1.2(4) . . . . ?
C16 C17 C18 C19 0.6(4) . . . . ?
C22 C17 C18 C19 178.9(3) . . . . ?
C17 C18 C19 C20 1.1(4) . . . . ?
C17 C18 C19 C23 -179.2(3) . . . . ?
C18 C19 C20 C21 -1.6(5) . . . . ?
C23 C19 C20 C21 178.7(3) . . . . ?
C19 C20 C21 C16 0.3(5) . . . . ?
C19 C20 C21 C24 -178.8(3) . . . . ?
C17 C16 C21 C20 1.4(4) . . . . ?
C6 C16 C21 C20 -180.0(3) . . . . ?
C17 C16 C21 C24 -179.5(3) . . . . ?
C6 C16 C21 C24 -0.9(4) . . . . ?
P1B N2 C25 C26 3.2(5) . . . . ?
P1A N2 C25 C26 -135.1(3) . . . . ?
P2A N2 C25 C26 46.6(4) . . . . ?
P2B N2 C25 C26 -174.7(3) . . . . ?
P1B N2 C25 C30 -173.6(3) . . . . ?
P1A N2 C25 C30 48.2(4) . . . . ?
P2A N2 C25 C30 -130.2(3) . . . . ?
P2B N2 C25 C30 8.5(4) . . . . ?
N2 C25 C26 C27 -178.4(3) . . . . ?
C30 C25 C26 C27 -1.6(4) . . . . ?
N2 C25 C26 C31 -1.1(4) . . . . ?
C30 C25 C26 C31 175.7(3) . . . . ?
C25 C26 C27 C28 -0.4(5) . . . . ?
C31 C26 C27 C28 -177.6(3) . . . . ?
C26 C27 C28 C29 1.3(5) . . . . ?
C27 C28 C29 C30 -0.3(5) . . . . ?
C28 C29 C30 C25 -1.6(5) . . . . ?
C28 C29 C30 C40 171.7(3) . . . . ?
C26 C25 C30 C29 2.6(4) . . . . ?
N2 C25 C30 C29 179.3(3) . . . . ?
C26 C25 C30 C40 -170.7(3) . . . . ?
N2 C25 C30 C40 6.1(4) . . . . ?
C27 C26 C31 C36 -90.5(4) . . . . ?
C25 C26 C31 C36 92.3(3) . . . . ?
C27 C26 C31 C32 88.7(4) . . . . ?
C25 C26 C31 C32 -88.5(3) . . . . ?
C36 C31 C32 C33 -4.0(4) . . . . ?
C26 C31 C32 C33 176.9(3) . . . . ?
C36 C31 C32 C37 176.4(3) . . . . ?
C26 C31 C32 C37 -2.8(4) . . . . ?
C31 C32 C33 C34 -0.2(5) . . . . ?
C37 C32 C33 C34 179.5(3) . . . . ?
C32 C33 C34 C35 3.4(5) . . . . ?
C32 C33 C34 C38 -176.0(3) . . . . ?
C33 C34 C35 C36 -2.5(5) . . . . ?
C38 C34 C35 C36 176.9(3) . . . . ?
C32 C31 C36 C35 4.8(4) . . . . ?
C26 C31 C36 C35 -176.1(3) . . . . ?
C32 C31 C36 C39 -174.4(3) . . . . ?
C26 C31 C36 C39 4.8(4) . . . . ?
C34 C35 C36 C31 -1.5(5) . . . . ?
C34 C35 C36 C39 177.6(3) . . . . ?
C29 C30 C40 C41 80.1(4) . . . . ?
C25 C30 C40 C41 -106.8(3) . . . . ?
C29 C30 C40 C45 -97.4(3) . . . . ?
C25 C30 C40 C45 75.7(4) . . . . ?
C45 C40 C41 C42 -0.4(4) . . . . ?
C30 C40 C41 C42 -177.8(3) . . . . ?
C45 C40 C41 C46 -179.2(3) . . . . ?
C30 C40 C41 C46 3.4(4) . . . . ?
C40 C41 C42 C43 0.0(4) . . . . ?
C46 C41 C42 C43 178.8(3) . . . . ?
C41 C42 C43 C44 0.6(5) . . . . ?
C41 C42 C43 C47 180.0(3) . . . . ?
C42 C43 C44 C45 -0.8(5) . . . . ?
C47 C43 C44 C45 179.8(3) . . . . ?
C43 C44 C45 C40 0.5(4) . . . . ?
C43 C44 C45 C48 -179.5(3) . . . . ?
C41 C40 C45 C44 0.1(4) . . . . ?
C30 C40 C45 C44 177.6(3) . . . . ?
C41 C40 C45 C48 -179.9(3) . . . . ?
C30 C40 C45 C48 -2.3(4) . . . . ?
